data_7248199
loop_
_publ_author_name
'Singh, Simranjeet'
'Choudhary, Mukesh'

_publ_section_title
;
 Unusual Ni&#x22EF;Ni interaction in Ni(ii) complexes as potential
 inhibitors for the development of new anti-SARS-CoV-2 Omicron drugs
;
_journal_name_full 'RSC Medicinal Chemistry'
_journal_paper_doi 10.1039/D3MD00601H
_journal_year 2024
_chemical_formula_sum 'C24 H18 N2 Ni O2'
_chemical_formula_weight 425.11
_space_group_crystal_system monoclinic
_space_group_IT_number 14
_space_group_name_Hall '-P 2ybc'
_space_group_name_H-M_alt 'P 1 21/c 1'
_atom_sites_solution_hydrogens geom
_audit_creation_method SHELXL-2018/3
_audit_update_record
;
2022-08-13 deposited with the CCDC.	2024-01-08 downloaded from the CCDC.
;
_cell_angle_alpha 90
_cell_angle_beta 99.896(6)
_cell_angle_gamma 90
_cell_formula_units_Z 4
_cell_length_a 17.8664(14)
_cell_length_b 8.2689(5)
_cell_length_c 13.0861(8)
_cell_measurement_reflns_used 8857
_cell_measurement_temperature 293(2)
_cell_measurement_theta_max 28.5850
_cell_measurement_theta_min 3.4890
_cell_volume 1904.5(2)
_computing_cell_refinement 'CrysAlisPro 1.171.39.46 (Rigaku OD, 2018)'
_computing_data_collection 'CrysAlisPro 1.171.39.46 (Rigaku OD, 2018)'
_computing_data_reduction 'CrysAlisPro 1.171.39.46 (Rigaku OD, 2018)'
_computing_structure_refinement 'SHELXL-2018/3 (Sheldrick, 2018)'
_computing_structure_solution 'SHELXT 2014/5 (Sheldrick, 2014)'
_diffrn_ambient_temperature 293(2)
_diffrn_measured_fraction_theta_full 0.985
_diffrn_measured_fraction_theta_max 0.985
_diffrn_measurement_device_type 'SuperNova, Dual, Cu at home/near, Eos'
_diffrn_measurement_method '\w scans'
_diffrn_radiation_type MoK\a
_diffrn_radiation_wavelength 0.71073
_diffrn_reflns_av_R_equivalents 0.1079
_diffrn_reflns_av_unetI/netI 0.0577
_diffrn_reflns_Laue_measured_fraction_full 0.985
_diffrn_reflns_Laue_measured_fraction_max 0.985
_diffrn_reflns_limit_h_max 21
_diffrn_reflns_limit_h_min -21
_diffrn_reflns_limit_k_max 9
_diffrn_reflns_limit_k_min -9
_diffrn_reflns_limit_l_max 15
_diffrn_reflns_limit_l_min -15
_diffrn_reflns_number 16853
_diffrn_reflns_point_group_measured_fraction_full 0.985
_diffrn_reflns_point_group_measured_fraction_max 0.985
_diffrn_reflns_theta_full 24.999
_diffrn_reflns_theta_max 24.999
_diffrn_reflns_theta_min 3.246
_diffrn_source 'micro-focus sealed X-ray tube'
_exptl_absorpt_coefficient_mu 1.042
_exptl_absorpt_correction_T_max 1.00000
_exptl_absorpt_correction_T_min 0.64586
_exptl_absorpt_correction_type multi-scan
_exptl_absorpt_process_details multi-scan
_exptl_crystal_colour green
_exptl_crystal_density_diffrn 1.483
_exptl_crystal_description block
_exptl_crystal_F_000 880
_exptl_crystal_size_max 0.11
_exptl_crystal_size_mid 0.09
_exptl_crystal_size_min 0.08
_refine_diff_density_max 0.565
_refine_diff_density_min -0.753
_refine_diff_density_rms 0.090
_refine_ls_extinction_method none
_refine_ls_goodness_of_fit_ref 1.080
_refine_ls_hydrogen_treatment constr
_refine_ls_matrix_type full
_refine_ls_number_parameters 262
_refine_ls_number_reflns 3299
_refine_ls_number_restraints 0
_refine_ls_restrained_S_all 1.080
_refine_ls_R_factor_all 0.0566
_refine_ls_R_factor_gt 0.0468
_refine_ls_shift/su_max 0.001
_refine_ls_shift/su_mean 0.000
_refine_ls_structure_factor_coef Fsqd
_refine_ls_weighting_details 'w=1/[\s^2^(Fo^2^)+(0.0662P)^2^+2.1734P] where P=(Fo^2^+2Fc^2^)/3'
_refine_ls_weighting_scheme calc
_refine_ls_wR_factor_gt 0.1163
_refine_ls_wR_factor_ref 0.1400
_reflns_Friedel_coverage 0.000
_reflns_number_gt 2894
_reflns_number_total 3299
_reflns_threshold_expression 'I > 2\s(I)'
_cod_data_source_file d3md00601h2.cif
_cod_data_source_block shelx
_cod_original_sg_symbol_H-M 'P 21/c'
_cod_database_code 7248199
_shelx_shelxl_version_number 2018/3
_shelx_space_group_comment
;
The symmetry employed for this shelxl refinement is uniquely defined
by the following loop, which should always be used as a source of
symmetry information in preference to the above space-group names.
They are only intended as comments.
;

loop_
_space_group_symop_operation_xyz
'x, y, z'
'-x, y+1/2, -z+1/2'
'-x, -y, -z'
'x, -y-1/2, z-1/2'

loop_
_atom_site_label
_atom_site_type_symbol
_atom_site_fract_x
_atom_site_fract_y
_atom_site_fract_z
_atom_site_U_iso_or_equiv
_atom_site_adp_type
_atom_site_occupancy
_atom_site_site_symmetry_order
_atom_site_calc_flag
_atom_site_refinement_flags_posn
_atom_site_refinement_flags_adp
_atom_site_refinement_flags_occupancy
_atom_site_disorder_assembly
_atom_site_disorder_group
C1 C 0.62286(19) 0.5774(4) 0.3799(2) 0.0337(7) Uani 1 1 d . . . . .
C2 C 0.6643(2) 0.6665(4) 0.4647(3) 0.0329(7) Uani 1 1 d . . . . .
C3 C 0.7470(2) 0.6730(4) 0.4798(3) 0.0381(8) Uani 1 1 d . . . . .
C4 C 0.7926(2) 0.7656(5) 0.5597(3) 0.0530(10) Uani 1 1 d . . . . .
H4 H 0.769195 0.828876 0.603763 0.064 Uiso 1 1 calc R U . . .
C5 C 0.8714(3) 0.7622(6) 0.5722(4) 0.0674(13) Uani 1 1 d . . . . .
H5 H 0.899828 0.822868 0.624909 0.081 Uiso 1 1 calc R U . . .
C6 C 0.9089(3) 0.6697(6) 0.5073(5) 0.0737(15) Uani 1 1 d . . . . .
H6 H 0.961701 0.667742 0.517357 0.088 Uiso 1 1 calc R U . . .
C7 C 0.8671(2) 0.5818(6) 0.4288(4) 0.0641(12) Uani 1 1 d . . . . .
H7 H 0.892070 0.520677 0.385311 0.077 Uiso 1 1 calc R U . . .
C8 C 0.7866(2) 0.5824(5) 0.4126(3) 0.0460(9) Uani 1 1 d . . . . .
C9 C 0.7425(2) 0.4895(5) 0.3301(3) 0.0479(9) Uani 1 1 d . . . . .
H9 H 0.767585 0.429074 0.286485 0.058 Uiso 1 1 calc R U . . .
C10 C 0.6644(2) 0.4879(4) 0.3144(3) 0.0410(8) Uani 1 1 d . . . . .
H10 H 0.637997 0.427384 0.259950 0.049 Uiso 1 1 calc R U . . .
C11 C 0.6247(2) 0.7355(4) 0.5403(2) 0.0358(7) Uani 1 1 d . . . . .
H11 H 0.654005 0.780719 0.598967 0.043 Uiso 1 1 calc R U . . .
C12 C 0.5180(2) 0.7955(4) 0.6260(3) 0.0417(8) Uani 1 1 d . . . . .
H12A H 0.550471 0.877040 0.664217 0.050 Uiso 1 1 calc R U . . .
H12B H 0.513949 0.705105 0.671967 0.050 Uiso 1 1 calc R U . . .
C13 C 0.4402(2) 0.8652(4) 0.5858(3) 0.0412(8) Uani 1 1 d . . . . .
H13A H 0.408409 0.858777 0.638797 0.049 Uiso 1 1 calc R U . . .
H13B H 0.444457 0.977767 0.566766 0.049 Uiso 1 1 calc R U . . .
C14 C 0.3326(2) 0.7668(4) 0.4669(2) 0.0361(7) Uani 1 1 d . . . . .
H14 H 0.305190 0.825848 0.508413 0.043 Uiso 1 1 calc R U . . .
C15 C 0.2891(2) 0.6818(4) 0.3790(3) 0.0336(7) Uani 1 1 d . . . . .
C16 C 0.2065(2) 0.6910(4) 0.3579(3) 0.0399(8) Uani 1 1 d . . . . .
C17 C 0.1634(2) 0.7848(5) 0.4174(3) 0.0530(10) Uani 1 1 d . . . . .
H17 H 0.188472 0.841247 0.474695 0.064 Uiso 1 1 calc R U . . .
C18 C 0.0849(3) 0.7946(6) 0.3925(4) 0.0683(12) Uani 1 1 d . . . . .
H18 H 0.058239 0.857194 0.433227 0.082 Uiso 1 1 calc R U . . .
C19 C 0.0450(3) 0.7107(7) 0.3061(4) 0.0754(14) Uani 1 1 d . . . . .
H19 H -0.007552 0.718633 0.288965 0.091 Uiso 1 1 calc R U . . .
C20 C 0.0852(2) 0.6168(6) 0.2475(4) 0.0636(12) Uani 1 1 d . . . . .
H20 H 0.058879 0.559744 0.191339 0.076 Uiso 1 1 calc R U . . .
C21 C 0.1659(2) 0.6045(5) 0.2704(3) 0.0466(9) Uani 1 1 d . . . . .
C22 C 0.2068(2) 0.5060(5) 0.2100(3) 0.0494(9) Uani 1 1 d . . . . .
H22 H 0.180049 0.445944 0.155596 0.059 Uiso 1 1 calc R U . . .
C23 C 0.2845(2) 0.4973(4) 0.2298(3) 0.0424(8) Uani 1 1 d . . . . .
H23 H 0.309253 0.431191 0.188686 0.051 Uiso 1 1 calc R U . . .
C24 C 0.32905(18) 0.5891(4) 0.3136(2) 0.0323(7) Uani 1 1 d . . . . .
N1 N 0.40648(15) 0.7680(3) 0.49325(19) 0.0321(6) Uani 1 1 d . . . . .
N2 N 0.55029(16) 0.7409(3) 0.53430(19) 0.0336(6) Uani 1 1 d . . . . .
Ni1 Ni 0.47707(2) 0.66527(4) 0.42697(3) 0.02959(18) Uani 1 1 d . . . . .
O1 O 0.54817(13) 0.5670(3) 0.35869(16) 0.0345(5) Uani 1 1 d . . . . .
O2 O 0.40367(13) 0.5793(3) 0.32315(16) 0.0364(5) Uani 1 1 d . . . . .

loop_
_atom_site_aniso_label
_atom_site_aniso_U_11
_atom_site_aniso_U_22
_atom_site_aniso_U_33
_atom_site_aniso_U_23
_atom_site_aniso_U_13
_atom_site_aniso_U_12
C1 0.044(2) 0.0301(16) 0.0264(15) 0.0069(12) 0.0043(13) 0.0024(13)
C2 0.0330(19) 0.0333(17) 0.0312(17) 0.0071(12) 0.0021(14) 0.0010(12)
C3 0.0316(19) 0.0398(18) 0.042(2) 0.0121(14) 0.0048(15) 0.0002(13)
C4 0.050(2) 0.056(2) 0.050(2) 0.0011(18) 0.0001(18) -0.0083(18)
C5 0.052(3) 0.072(3) 0.070(3) 0.006(2) -0.011(2) -0.017(2)
C6 0.037(3) 0.079(3) 0.101(4) 0.012(3) 0.000(3) 0.000(2)
C7 0.042(2) 0.069(3) 0.083(3) 0.008(2) 0.014(2) 0.008(2)
C8 0.038(2) 0.048(2) 0.053(2) 0.0119(17) 0.0104(17) 0.0050(15)
C9 0.045(2) 0.050(2) 0.051(2) -0.0002(16) 0.0148(17) 0.0080(16)
C10 0.041(2) 0.0421(19) 0.0400(19) -0.0024(14) 0.0057(15) 0.0048(14)
C11 0.042(2) 0.0329(17) 0.0303(16) 0.0026(13) 0.0001(14) -0.0041(13)
C12 0.050(2) 0.0455(19) 0.0295(18) -0.0065(14) 0.0052(15) -0.0045(16)
C13 0.052(2) 0.0425(18) 0.0299(18) -0.0059(14) 0.0090(15) 0.0021(15)
C14 0.043(2) 0.0358(17) 0.0309(16) 0.0027(13) 0.0112(14) 0.0061(14)
C15 0.0349(19) 0.0365(17) 0.0300(17) 0.0070(12) 0.0074(14) 0.0001(13)
C16 0.037(2) 0.0389(17) 0.044(2) 0.0120(14) 0.0064(15) 0.0004(14)
C17 0.036(2) 0.061(2) 0.063(3) -0.002(2) 0.0121(18) 0.0039(17)
C18 0.042(2) 0.076(3) 0.088(3) -0.004(3) 0.014(2) 0.013(2)
C19 0.033(2) 0.090(3) 0.101(4) 0.002(3) 0.004(2) 0.002(2)
C20 0.039(2) 0.078(3) 0.069(3) -0.001(2) -0.002(2) -0.009(2)
C21 0.039(2) 0.049(2) 0.050(2) 0.0089(17) 0.0017(16) -0.0045(16)
C22 0.049(2) 0.051(2) 0.044(2) -0.0016(16) -0.0029(17) -0.0134(17)
C23 0.046(2) 0.0459(19) 0.0343(18) -0.0023(14) 0.0054(15) -0.0066(15)
C24 0.0327(18) 0.0351(17) 0.0282(16) 0.0055(12) 0.0029(13) -0.0025(13)
N1 0.0368(16) 0.0338(14) 0.0258(13) 0.0003(10) 0.0057(11) -0.0010(11)
N2 0.0455(18) 0.0329(14) 0.0228(13) -0.0009(10) 0.0074(11) -0.0003(11)
Ni1 0.0353(3) 0.0319(3) 0.0214(3) 0.00021(14) 0.00424(18) 0.00034(14)
O1 0.0374(14) 0.0395(12) 0.0262(11) -0.0026(9) 0.0042(9) -0.0013(9)
O2 0.0384(14) 0.0437(13) 0.0271(11) -0.0042(9) 0.0057(9) 0.0021(10)

loop_
_atom_type_symbol
_atom_type_description
_atom_type_scat_dispersion_real
_atom_type_scat_dispersion_imag
_atom_type_scat_source
C C 0.0033 0.0016 'International Tables Vol C Tables 4.2.6.8 and 6.1.1.4'
H H 0.0000 0.0000 'International Tables Vol C Tables 4.2.6.8 and 6.1.1.4'
N N 0.0061 0.0033 'International Tables Vol C Tables 4.2.6.8 and 6.1.1.4'
Ni Ni 0.3393 1.1124 'International Tables Vol C Tables 4.2.6.8 and 6.1.1.4'
O O 0.0106 0.0060 'International Tables Vol C Tables 4.2.6.8 and 6.1.1.4'

loop_
_geom_angle_atom_site_label_1
_geom_angle_atom_site_label_2
_geom_angle_atom_site_label_3
_geom_angle
_geom_angle_site_symmetry_1
_geom_angle_site_symmetry_3
_geom_angle_publ_flag
O1 C1 C2 124.6(3) . . ?
O1 C1 C10 116.8(3) . . ?
C2 C1 C10 118.6(3) . . ?
C1 C2 C11 119.4(3) . . ?
C1 C2 C3 120.2(3) . . ?
C11 C2 C3 120.1(3) . . ?
C8 C3 C4 116.7(4) . . ?
C8 C3 C2 119.6(3) . . ?
C4 C3 C2 123.7(4) . . ?
C5 C4 C3 120.9(4) . . ?
C5 C4 H4 119.6 . . ?
C3 C4 H4 119.6 . . ?
C4 C5 C6 121.4(4) . . ?
C4 C5 H5 119.3 . . ?
C6 C5 H5 119.3 . . ?
C7 C6 C5 119.4(4) . . ?
C7 C6 H6 120.3 . . ?
C5 C6 H6 120.3 . . ?
C6 C7 C8 121.2(5) . . ?
C6 C7 H7 119.4 . . ?
C8 C7 H7 119.4 . . ?
C7 C8 C3 120.4(4) . . ?
C7 C8 C9 121.3(4) . . ?
C3 C8 C9 118.3(3) . . ?
C10 C9 C8 121.8(3) . . ?
C10 C9 H9 119.1 . . ?
C8 C9 H9 119.1 . . ?
C9 C10 C1 121.5(3) . . ?
C9 C10 H10 119.3 . . ?
C1 C10 H10 119.3 . . ?
N2 C11 C2 125.8(3) . . ?
N2 C11 H11 117.1 . . ?
C2 C11 H11 117.1 . . ?
N2 C12 C13 107.2(3) . . ?
N2 C12 H12A 110.3 . . ?
C13 C12 H12A 110.3 . . ?
N2 C12 H12B 110.3 . . ?
C13 C12 H12B 110.3 . . ?
H12A C12 H12B 108.5 . . ?
N1 C13 C12 107.2(3) . . ?
N1 C13 H13A 110.3 . . ?
C12 C13 H13A 110.3 . . ?
N1 C13 H13B 110.3 . . ?
C12 C13 H13B 110.3 . . ?
H13A C13 H13B 108.5 . . ?
N1 C14 C15 126.2(3) . . ?
N1 C14 H14 116.9 . . ?
C15 C14 H14 116.9 . . ?
C24 C15 C14 118.7(3) . . ?
C24 C15 C16 120.6(3) . . ?
C14 C15 C16 120.7(3) . . ?
C17 C16 C21 117.7(3) . . ?
C17 C16 C15 123.6(3) . . ?
C21 C16 C15 118.7(3) . . ?
C18 C17 C16 121.7(4) . . ?
C18 C17 H17 119.1 . . ?
C16 C17 H17 119.1 . . ?
C17 C18 C19 120.6(4) . . ?
C17 C18 H18 119.7 . . ?
C19 C18 H18 119.7 . . ?
C20 C19 C18 119.0(4) . . ?
C20 C19 H19 120.5 . . ?
C18 C19 H19 120.5 . . ?
C19 C20 C21 121.9(4) . . ?
C19 C20 H20 119.0 . . ?
C21 C20 H20 119.0 . . ?
C22 C21 C20 121.5(4) . . ?
C22 C21 C16 119.5(3) . . ?
C20 C21 C16 119.0(4) . . ?
C23 C22 C21 121.8(3) . . ?
C23 C22 H22 119.1 . . ?
C21 C22 H22 119.1 . . ?
C22 C23 C24 121.4(3) . . ?
C22 C23 H23 119.3 . . ?
C24 C23 H23 119.3 . . ?
O2 C24 C15 125.2(3) . . ?
O2 C24 C23 116.9(3) . . ?
C15 C24 C23 117.9(3) . . ?
C14 N1 C13 117.9(3) . . ?
C14 N1 Ni1 127.6(2) . . ?
C13 N1 Ni1 114.5(2) . . ?
C11 N2 C12 119.2(3) . . ?
C11 N2 Ni1 127.3(2) . . ?
C12 N2 Ni1 113.1(2) . . ?
N1 Ni1 N2 86.52(12) . . ?
N1 Ni1 O2 93.78(11) . . ?
N2 Ni1 O2 177.00(10) . . ?
N1 Ni1 O1 178.54(10) . . ?
N2 Ni1 O1 93.43(11) . . ?
O2 Ni1 O1 86.34(10) . . ?
C1 O1 Ni1 128.34(19) . . ?
C24 O2 Ni1 128.3(2) . . ?

loop_
_geom_bond_atom_site_label_1
_geom_bond_atom_site_label_2
_geom_bond_distance
_geom_bond_site_symmetry_2
_geom_bond_publ_flag
C1 O1 1.318(4) . ?
C1 C2 1.428(4) . ?
C1 C10 1.433(5) . ?
C2 C11 1.431(5) . ?
C2 C3 1.458(5) . ?
C3 C8 1.430(5) . ?
C3 C4 1.432(5) . ?
C4 C5 1.389(6) . ?
C4 H4 0.9300 . ?
C5 C6 1.396(7) . ?
C5 H5 0.9300 . ?
C6 C7 1.370(7) . ?
C6 H6 0.9300 . ?
C7 C8 1.419(5) . ?
C7 H7 0.9300 . ?
C8 C9 1.444(5) . ?
C9 C10 1.374(5) . ?
C9 H9 0.9300 . ?
C10 H10 0.9300 . ?
C11 N2 1.318(4) . ?
C11 H11 0.9300 . ?
C12 N2 1.488(4) . ?
C12 C13 1.513(5) . ?
C12 H12A 0.9700 . ?
C12 H12B 0.9700 . ?
C13 N1 1.492(4) . ?
C13 H13A 0.9700 . ?
C13 H13B 0.9700 . ?
C14 N1 1.305(4) . ?
C14 C15 1.454(5) . ?
C14 H14 0.9300 . ?
C15 C24 1.428(5) . ?
C15 C16 1.458(5) . ?
C16 C17 1.416(6) . ?
C16 C21 1.436(5) . ?
C17 C18 1.387(6) . ?
C17 H17 0.9300 . ?
C18 C19 1.412(7) . ?
C18 H18 0.9300 . ?
C19 C20 1.376(7) . ?
C19 H19 0.9300 . ?
C20 C21 1.426(6) . ?
C20 H20 0.9300 . ?
C21 C22 1.421(6) . ?
C22 C23 1.370(5) . ?
C22 H22 0.9300 . ?
C23 C24 1.454(4) . ?
C23 H23 0.9300 . ?
C24 O2 1.320(4) . ?
N1 Ni1 1.855(3) . ?
N2 Ni1 1.856(3) . ?
Ni1 O2 1.860(2) . ?
Ni1 O1 1.861(2) . ?

loop_
_geom_torsion_atom_site_label_1
_geom_torsion_atom_site_label_2
_geom_torsion_atom_site_label_3
_geom_torsion_atom_site_label_4
_geom_torsion
_geom_torsion_site_symmetry_1
_geom_torsion_site_symmetry_2
_geom_torsion_site_symmetry_3
_geom_torsion_site_symmetry_4
_geom_torsion_publ_flag
O1 C1 C2 C11 7.6(4) . . . . ?
C10 C1 C2 C11 -170.3(3) . . . . ?
O1 C1 C2 C3 -178.6(3) . . . . ?
C10 C1 C2 C3 3.6(4) . . . . ?
C1 C2 C3 C8 -3.4(4) . . . . ?
C11 C2 C3 C8 170.3(3) . . . . ?
C1 C2 C3 C4 176.9(3) . . . . ?
C11 C2 C3 C4 -9.3(5) . . . . ?
C8 C3 C4 C5 -1.9(5) . . . . ?
C2 C3 C4 C5 177.7(3) . . . . ?
C3 C4 C5 C6 0.4(7) . . . . ?
C4 C5 C6 C7 0.8(7) . . . . ?
C5 C6 C7 C8 -0.4(7) . . . . ?
C6 C7 C8 C3 -1.2(6) . . . . ?
C6 C7 C8 C9 -179.8(4) . . . . ?
C4 C3 C8 C7 2.3(5) . . . . ?
C2 C3 C8 C7 -177.4(3) . . . . ?
C4 C3 C8 C9 -179.0(3) . . . . ?
C2 C3 C8 C9 1.3(5) . . . . ?
C7 C8 C9 C10 179.4(4) . . . . ?
C3 C8 C9 C10 0.8(5) . . . . ?
C8 C9 C10 C1 -0.6(5) . . . . ?
O1 C1 C10 C9 -179.6(3) . . . . ?
C2 C1 C10 C9 -1.5(5) . . . . ?
C1 C2 C11 N2 -8.0(5) . . . . ?
C3 C2 C11 N2 178.2(3) . . . . ?
N2 C12 C13 N1 35.0(4) . . . . ?
N1 C14 C15 C24 0.3(5) . . . . ?
N1 C14 C15 C16 -179.8(3) . . . . ?
C24 C15 C16 C17 -177.8(3) . . . . ?
C14 C15 C16 C17 2.2(5) . . . . ?
C24 C15 C16 C21 0.2(5) . . . . ?
C14 C15 C16 C21 -179.7(3) . . . . ?
C21 C16 C17 C18 -0.4(6) . . . . ?
C15 C16 C17 C18 177.7(4) . . . . ?
C16 C17 C18 C19 -0.1(8) . . . . ?
C17 C18 C19 C20 0.9(8) . . . . ?
C18 C19 C20 C21 -1.3(8) . . . . ?
C19 C20 C21 C22 179.4(4) . . . . ?
C19 C20 C21 C16 0.8(7) . . . . ?
C17 C16 C21 C22 -178.6(3) . . . . ?
C15 C16 C21 C22 3.2(5) . . . . ?
C17 C16 C21 C20 0.0(5) . . . . ?
C15 C16 C21 C20 -178.1(3) . . . . ?
C20 C21 C22 C23 178.1(4) . . . . ?
C16 C21 C22 C23 -3.3(5) . . . . ?
C21 C22 C23 C24 -0.2(5) . . . . ?
C14 C15 C24 O2 -3.4(5) . . . . ?
C16 C15 C24 O2 176.7(3) . . . . ?
C14 C15 C24 C23 176.4(3) . . . . ?
C16 C15 C24 C23 -3.6(4) . . . . ?
C22 C23 C24 O2 -176.6(3) . . . . ?
C22 C23 C24 C15 3.6(5) . . . . ?
C15 C14 N1 C13 179.1(3) . . . . ?
C15 C14 N1 Ni1 0.6(5) . . . . ?
C12 C13 N1 C14 157.0(3) . . . . ?
C12 C13 N1 Ni1 -24.3(3) . . . . ?
C2 C11 N2 C12 171.3(3) . . . . ?
C2 C11 N2 Ni1 -1.2(5) . . . . ?
C13 C12 N2 C11 153.4(3) . . . . ?
C13 C12 N2 Ni1 -33.0(3) . . . . ?
C14 N1 Ni1 N2 -176.3(3) . . . . ?
C13 N1 Ni1 N2 5.2(2) . . . . ?
C14 N1 Ni1 O2 0.7(3) . . . . ?
C13 N1 Ni1 O2 -177.8(2) . . . . ?
C11 N2 Ni1 N1 -170.7(3) . . . . ?
C12 N2 Ni1 N1 16.3(2) . . . . ?
C11 N2 Ni1 O1 7.8(3) . . . . ?
C12 N2 Ni1 O1 -165.1(2) . . . . ?
C2 C1 O1 Ni1 1.9(4) . . . . ?
C10 C1 O1 Ni1 179.8(2) . . . . ?
N2 Ni1 O1 C1 -8.2(2) . . . . ?
O2 Ni1 O1 C1 174.8(2) . . . . ?
C15 C24 O2 Ni1 5.5(4) . . . . ?
C23 C24 O2 Ni1 -174.3(2) . . . . ?
N1 Ni1 O2 C24 -3.7(3) . . . . ?
O1 Ni1 O2 C24 177.7(3) . . . . ?
